data_4035063
loop_
_publ_author_name
'Powell, Wyatt C.'
'Walczak, Maciej A.'

_publ_section_title
;
 Asymmetric Synthesis of Chiral 1,2-Amino Alcohols and Morpholin-2-ones
 from Arylglyoxals.
;
_journal_issue 17
_journal_name_full 'The Journal of organic chemistry'
_journal_page_first 10487
_journal_page_last 10500
_journal_paper_doi 10.1021/acs.joc.8b01516
_journal_volume 83
_journal_year 2018
_chemical_absolute_configuration rm
_chemical_formula_moiety 'C25 H25 N O3'
_chemical_formula_sum 'C25 H25 N O3'
_chemical_formula_weight 387.46
_chemical_name_common WP-4-105
_space_group_crystal_system orthorhombic
_space_group_IT_number 19
_space_group_name_Hall 'P 2ac 2ab'
_space_group_name_H-M_alt 'P 21 21 21'
_atom_sites_solution_hydrogens geom
_atom_sites_solution_primary direct
_atom_sites_solution_secondary difmap
_cell_angle_alpha 90
_cell_angle_beta 90
_cell_angle_gamma 90
_cell_formula_units_Z 4
_cell_length_a 8.4828(15)
_cell_length_b 9.5212(16)
_cell_length_c 25.663(4)
_cell_measurement_reflns_used 9504
_cell_measurement_temperature 120.(2)
_cell_measurement_theta_max 30.6147
_cell_measurement_theta_min 2.5288
_cell_volume 2072.7(6)
_computing_cell_refinement 'SAINT V8.38A (Bruker AXS Inc., 2017)'
_computing_data_collection 'Bruker Instrument Service v2017.5.0.0'
_computing_data_reduction 'SAINT V8.38A (Bruker AXS Inc., 2017)'
_computing_molecular_graphics 'shelXle (C.B. Huebschle, rev 833)'
_computing_structure_refinement 'SHELXL-2016/6 (Sheldrick, 2016)'
_computing_structure_solution 'SHELXT 2014/5 (Sheldrick, 2014)'
_diffrn_ambient_temperature 120.(2)
_diffrn_detector_area_resol_mean 8.3333
_diffrn_measured_fraction_theta_full 0.998
_diffrn_measured_fraction_theta_max 0.998
_diffrn_measurement_device_type 'Bruker APEX2 CCD '
_diffrn_measurement_method '\f and \w scans'
_diffrn_radiation_monochromator 'curved graphite'
_diffrn_radiation_type 'Mo K\a'
_diffrn_radiation_wavelength 0.71073
_diffrn_reflns_av_R_equivalents 0.0643
_diffrn_reflns_av_unetI/netI 0.0418
_diffrn_reflns_limit_h_max 12
_diffrn_reflns_limit_h_min -12
_diffrn_reflns_limit_k_max 13
_diffrn_reflns_limit_k_min -13
_diffrn_reflns_limit_l_max 36
_diffrn_reflns_limit_l_min -36
_diffrn_reflns_number 45852
_diffrn_reflns_theta_full 30.66
_diffrn_reflns_theta_max 30.66
_diffrn_reflns_theta_min 1.59
_diffrn_source 'sealed tube'
_diffrn_source_type 'Siemans KFF Mo2K-90'
_exptl_absorpt_coefficient_mu 0.081
_exptl_absorpt_correction_T_max 0.99
_exptl_absorpt_correction_T_min 0.90
_exptl_absorpt_correction_type multi-scan
_exptl_absorpt_process_details
;
Krause, L., Herbst-Irmer, R., Sheldrick, G. M., Stalke, D. (2015).
"Comparison of silver and molybdenum microfocus X-ray sources for
single-crystal structure determination"
J. Appl. Cryst. 48, 3-10.
;
_exptl_crystal_colour 'clear colourless'
_exptl_crystal_density_diffrn 1.242
_exptl_crystal_density_method 'not measured'
_exptl_crystal_description block
_exptl_crystal_F_000 824
_exptl_crystal_size_max 0.519
_exptl_crystal_size_mid 0.274
_exptl_crystal_size_min 0.088
_refine_diff_density_max 0.291
_refine_diff_density_min -0.216
_refine_ls_abs_structure_details
;

Flack x determined using 1963 quotients [(I+)-(I-)]/[(I+)+(I-)]
(Parsons, Flack and Wagner, Acta Cryst. B69 (2013) 249-259).
;
_refine_ls_abs_structure_Flack -0.2(4)
_refine_ls_extinction_method none
_refine_ls_goodness_of_fit_ref 1.027
_refine_ls_hydrogen_treatment constr
_refine_ls_matrix_type full
_refine_ls_number_parameters 264
_refine_ls_number_reflns 6396
_refine_ls_number_restraints 0
_refine_ls_restrained_S_all 1.027
_refine_ls_R_factor_all 0.0574
_refine_ls_R_factor_gt 0.0445
_refine_ls_shift/su_max 0.001
_refine_ls_shift/su_mean 0.000
_refine_ls_structure_factor_coef Fsqd
_refine_ls_weighting_details 'w=1/[\s^2^(Fo^2^)+(0.0574P)^2^] where P=(Fo^2^+2Fc^2^)/3'
_refine_ls_weighting_scheme calc
_refine_ls_wR_factor_gt 0.0959
_refine_ls_wR_factor_ref 0.1007
_reflns_number_gt 5321
_reflns_number_total 6396
_reflns_threshold_expression 'I > 2\s(I)'
_cod_data_source_file jo8b01516_si_003.cif
_cod_data_source_block mw03
_cod_depositor_comments
;
The following automatic conversions were performed:

data item '_exptl_absorpt_correction_type' value 'Multi-Scan' was
changed to 'multi-scan' in accordance with the
/home/data/users/saulius/crontab/automatic-downloads/current/ACS/lib/dictionaries/cif_core.dic
dictionary named 'cif_core.dic' version 2.4.2 last updated on
2011-04-26.

Automatic conversion script
Id: cif_fix_values 6909 2019-04-08 15:41:33Z antanas 
;
_cod_database_code 4035063

loop_
_space_group_symop_operation_xyz
'x, y, z'
'-x+1/2, -y, z+1/2'
'-x, y+1/2, -z+1/2'
'x+1/2, -y+1/2, -z'

loop_
_atom_site_type_symbol
_atom_site_label
_atom_site_fract_x
_atom_site_fract_y
_atom_site_fract_z
_atom_site_U_iso_or_equiv
_atom_site_adp_type
_atom_site_calc_flag
_atom_site_refinement_flags_adp
_atom_site_refinement_flags_posn
_atom_site_occupancy
O O1 0.58374(17) 0.28654(14) 0.43547(5) 0.0277(3) Uani d . . 1
O O2 0.6946(2) 0.18631(15) 0.50291(5) 0.0370(4) Uani d . . 1
O O3 0.50819(14) 0.47030(13) 0.71189(4) 0.0208(3) Uani d . . 1
N N1 0.66075(18) 0.55726(15) 0.47154(5) 0.0210(3) Uani d . . 1
C C1 0.6638(2) 0.29394(19) 0.48028(7) 0.0241(4) Uani d . . 1
C C2 0.5483(2) 0.41073(18) 0.40418(7) 0.0211(3) Uani d . . 1
H H2 0.440286 0.444814 0.413372 0.025 Uiso calc U R 1
C C3 0.6667(2) 0.52806(17) 0.41507(6) 0.0190(3) Uani d . . 1
H H3 0.774976 0.496062 0.405286 0.023 Uiso calc U R 1
C C4 0.7189(2) 0.43576(18) 0.50124(6) 0.0204(3) Uani d . . 1
H H4 0.83667 0.43728 0.500035 0.024 Uiso calc U R 1
C C5 0.5475(2) 0.36084(18) 0.34810(7) 0.0203(3) Uani d . . 1
C C6 0.6587(2) 0.26353(19) 0.33119(7) 0.0236(4) Uani d . . 1
H H6 0.732114 0.225775 0.355384 0.028 Uiso calc U R 1
C C7 0.6640(2) 0.2207(2) 0.27928(8) 0.0284(4) Uani d . . 1
H H7 0.741008 0.154622 0.268207 0.034 Uiso calc U R 1
C C8 0.5563(3) 0.2749(2) 0.24381(8) 0.0299(4) Uani d . . 1
H H8 0.559903 0.246547 0.208339 0.036 Uiso calc U R 1
C C9 0.4436(2) 0.3705(2) 0.26026(7) 0.0281(4) Uani d . . 1
H H9 0.369141 0.406823 0.236118 0.034 Uiso calc U R 1
C C10 0.4393(2) 0.4135(2) 0.31215(7) 0.0245(4) Uani d . . 1
H H10 0.36193 0.47923 0.323139 0.029 Uiso calc U R 1
C C11 0.7529(3) 0.6816(2) 0.48644(7) 0.0301(4) Uani d . . 1
H H11A 0.85902 0.674769 0.471527 0.045 Uiso calc U R 1
H H11B 0.7604 0.686689 0.524503 0.045 Uiso calc U R 1
H H11C 0.700902 0.766337 0.473233 0.045 Uiso calc U R 1
C C12 0.6230(3) 0.65819(19) 0.38325(7) 0.0269(4) Uani d . . 1
H H12A 0.619324 0.633694 0.346179 0.04 Uiso calc U R 1
H H12B 0.702268 0.731554 0.388827 0.04 Uiso calc U R 1
H H12C 0.519485 0.692694 0.39435 0.04 Uiso calc U R 1
C C13 0.6686(2) 0.44707(18) 0.55822(6) 0.0191(3) Uani d . . 1
C C14 0.5097(2) 0.46949(18) 0.57029(6) 0.0200(3) Uani d . . 1
H H14 0.434726 0.479271 0.543036 0.024 Uiso calc U R 1
C C15 0.7765(2) 0.43329(18) 0.59852(6) 0.0209(3) Uani d . . 1
H H15 0.884701 0.419004 0.590549 0.025 Uiso calc U R 1
C C16 0.4609(2) 0.47755(18) 0.62189(6) 0.0192(3) Uani d . . 1
H H16 0.353057 0.493895 0.629774 0.023 Uiso calc U R 1
C C17 0.7289(2) 0.44005(18) 0.65090(6) 0.0194(3) Uani d . . 1
H H17 0.803876 0.43004 0.678152 0.023 Uiso calc U R 1
C C18 0.5703(2) 0.46164(17) 0.66226(6) 0.0176(3) Uani d . . 1
C C19 0.6150(2) 0.4456(2) 0.75466(6) 0.0209(3) Uani d . . 1
H H19A 0.698694 0.518096 0.754888 0.025 Uiso calc U R 1
H H19B 0.665617 0.352475 0.750744 0.025 Uiso calc U R 1
C C20 0.52344(19) 0.45098(18) 0.80489(6) 0.0184(3) Uani d . . 1
C C21 0.4784(2) 0.32719(19) 0.82940(7) 0.0232(4) Uani d . . 1
H H21 0.49921 0.239508 0.813136 0.028 Uiso calc U R 1
C C22 0.4028(2) 0.3305(2) 0.87768(7) 0.0253(4) Uani d . . 1
H H22 0.371458 0.245309 0.893958 0.03 Uiso calc U R 1
C C23 0.3734(2) 0.45826(19) 0.90196(7) 0.0221(3) Uani d . . 1
H H23 0.325221 0.460458 0.935366 0.027 Uiso calc U R 1
C C24 0.4148(2) 0.58310(19) 0.87722(7) 0.0207(3) Uani d . . 1
H H24 0.392822 0.670686 0.893394 0.025 Uiso calc U R 1
C C25 0.4885(2) 0.57937(18) 0.82859(6) 0.0191(3) Uani d . . 1
H H25 0.515127 0.664675 0.811514 0.023 Uiso calc U R 1

loop_
_atom_site_aniso_label
_atom_site_aniso_U_11
_atom_site_aniso_U_22
_atom_site_aniso_U_33
_atom_site_aniso_U_12
_atom_site_aniso_U_13
_atom_site_aniso_U_23
O1 0.0384(8) 0.0214(7) 0.0233(6) -0.0077(6) -0.0026(6) 0.0045(5)
O2 0.0691(11) 0.0206(7) 0.0213(6) 0.0059(7) 0.0001(7) 0.0024(6)
O3 0.0247(6) 0.0244(6) 0.0135(5) 0.0016(5) 0.0019(5) 0.0011(5)
N1 0.0304(8) 0.0166(7) 0.0159(6) -0.0005(6) 0.0045(6) 0.0011(5)
C1 0.0340(10) 0.0218(9) 0.0164(7) 0.0009(8) 0.0061(7) 0.0001(7)
C2 0.0212(8) 0.0218(9) 0.0202(8) 0.0005(7) 0.0010(7) 0.0038(7)
C3 0.0223(8) 0.0188(8) 0.0160(7) 0.0009(7) 0.0026(6) 0.0009(6)
C4 0.0263(8) 0.0191(8) 0.0159(7) 0.0022(7) 0.0039(7) 0.0004(6)
C5 0.0198(8) 0.0204(8) 0.0206(8) -0.0040(7) -0.0001(7) 0.0008(7)
C6 0.0221(9) 0.0214(8) 0.0274(9) -0.0007(7) -0.0032(7) -0.0006(7)
C7 0.0286(9) 0.0222(9) 0.0344(10) -0.0010(8) -0.0008(8) -0.0090(8)
C8 0.0364(11) 0.0279(10) 0.0252(9) -0.0064(9) -0.0039(8) -0.0075(8)
C9 0.0312(10) 0.0266(10) 0.0266(9) -0.0039(8) -0.0091(8) 0.0009(7)
C10 0.0233(8) 0.0228(9) 0.0275(9) -0.0004(7) -0.0013(7) 0.0004(7)
C11 0.0478(12) 0.0228(9) 0.0198(8) -0.0081(8) 0.0045(9) -0.0023(7)
C12 0.0369(11) 0.0213(9) 0.0224(9) 0.0012(8) 0.0017(8) 0.0046(7)
C13 0.0266(8) 0.0151(7) 0.0155(7) -0.0001(7) 0.0036(6) 0.0002(6)
C14 0.0249(8) 0.0180(8) 0.0171(7) 0.0002(7) -0.0011(6) 0.0012(6)
C15 0.0228(8) 0.0191(8) 0.0207(8) 0.0008(7) 0.0030(7) -0.0009(7)
C16 0.0207(8) 0.0183(8) 0.0187(8) -0.0007(6) 0.0025(6) 0.0015(6)
C17 0.0233(8) 0.0179(8) 0.0170(7) 0.0009(7) 0.0002(6) 0.0001(6)
C18 0.0265(8) 0.0124(7) 0.0140(7) -0.0014(7) 0.0028(6) 0.0005(6)
C19 0.0233(8) 0.0239(9) 0.0156(7) -0.0007(7) 0.0006(6) 0.0000(7)
C20 0.0210(8) 0.0191(8) 0.0152(7) -0.0003(7) -0.0012(6) 0.0004(6)
C21 0.0318(10) 0.0170(8) 0.0210(8) -0.0003(7) 0.0028(7) -0.0018(7)
C22 0.0326(10) 0.0204(9) 0.0230(8) 0.0000(7) 0.0053(8) 0.0055(7)
C23 0.0239(8) 0.0257(9) 0.0166(8) 0.0044(7) 0.0019(6) 0.0011(7)
C24 0.0221(8) 0.0194(8) 0.0206(8) 0.0043(7) -0.0011(7) -0.0034(7)
C25 0.0207(8) 0.0165(8) 0.0200(8) 0.0012(6) -0.0008(7) 0.0024(6)

loop_
_atom_type_symbol
_atom_type_description
_atom_type_scat_dispersion_real
_atom_type_scat_dispersion_imag
_atom_type_scat_source
C C 0.0033 0.0016 'International Tables Vol C Tables 4.2.6.8 and 6.1.1.4'
H H 0.0000 0.0000 'International Tables Vol C Tables 4.2.6.8 and 6.1.1.4'
N N 0.0061 0.0033 'International Tables Vol C Tables 4.2.6.8 and 6.1.1.4'
O O 0.0106 0.0060 'International Tables Vol C Tables 4.2.6.8 and 6.1.1.4'

loop_
_geom_angle_atom_site_label_1
_geom_angle_atom_site_label_2
_geom_angle_atom_site_label_3
_geom_angle
C1 O1 C2 122.32(14)
C18 O3 C19 116.89(13)
C11 N1 C4 108.70(15)
C11 N1 C3 112.89(13)
C4 N1 C3 110.44(13)
O2 C1 O1 118.62(17)
O2 C1 C4 121.03(17)
O1 C1 C4 120.33(15)
O1 C2 C5 105.62(14)
O1 C2 C3 110.84(14)
C5 C2 C3 113.95(14)
O1 C2 H2 108.8
C5 C2 H2 108.8
C3 C2 H2 108.8
N1 C3 C2 107.15(13)
N1 C3 C12 111.31(14)
C2 C3 C12 109.59(15)
N1 C3 H3 109.6
C2 C3 H3 109.6
C12 C3 H3 109.6
N1 C4 C1 114.24(14)
N1 C4 C13 110.33(14)
C1 C4 C13 108.33(14)
N1 C4 H4 107.9
C1 C4 H4 107.9
C13 C4 H4 107.9
C6 C5 C10 118.63(17)
C6 C5 C2 120.10(16)
C10 C5 C2 121.25(16)
C5 C6 C7 120.98(18)
C5 C6 H6 119.5
C7 C6 H6 119.5
C8 C7 C6 119.73(19)
C8 C7 H7 120.1
C6 C7 H7 120.1
C9 C8 C7 119.88(18)
C9 C8 H8 120.1
C7 C8 H8 120.1
C8 C9 C10 120.13(18)
C8 C9 H9 119.9
C10 C9 H9 119.9
C9 C10 C5 120.64(18)
C9 C10 H10 119.7
C5 C10 H10 119.7
N1 C11 H11A 109.5
N1 C11 H11B 109.5
H11A C11 H11B 109.5
N1 C11 H11C 109.5
H11A C11 H11C 109.5
H11B C11 H11C 109.5
C3 C12 H12A 109.5
C3 C12 H12B 109.5
H12A C12 H12B 109.5
C3 C12 H12C 109.5
H12A C12 H12C 109.5
H12B C12 H12C 109.5
C15 C13 C14 119.00(15)
C15 C13 C4 121.55(15)
C14 C13 C4 119.44(15)
C16 C14 C13 120.41(16)
C16 C14 H14 119.8
C13 C14 H14 119.8
C13 C15 C17 121.29(16)
C13 C15 H15 119.4
C17 C15 H15 119.4
C14 C16 C18 120.15(16)
C14 C16 H16 119.9
C18 C16 H16 119.9
C18 C17 C15 119.01(15)
C18 C17 H17 120.5
C15 C17 H17 120.5
O3 C18 C17 124.81(15)
O3 C18 C16 115.06(15)
C17 C18 C16 120.13(15)
O3 C19 C20 108.75(14)
O3 C19 H19A 109.9
C20 C19 H19A 109.9
O3 C19 H19B 109.9
C20 C19 H19B 109.9
H19A C19 H19B 108.3
C21 C20 C25 119.13(15)
C21 C20 C19 120.04(16)
C25 C20 C19 120.78(15)
C20 C21 C22 120.63(17)
C20 C21 H21 119.7
C22 C21 H21 119.7
C23 C22 C21 120.01(17)
C23 C22 H22 120.0
C21 C22 H22 120.0
C22 C23 C24 119.85(16)
C22 C23 H23 120.1
C24 C23 H23 120.1
C23 C24 C25 119.92(16)
C23 C24 H24 120.0
C25 C24 H24 120.0
C24 C25 C20 120.41(16)
C24 C25 H25 119.8
C20 C25 H25 119.8

loop_
_geom_bond_atom_site_label_1
_geom_bond_atom_site_label_2
_geom_bond_distance
O1 C1 1.337(2)
O1 C2 1.461(2)
O2 C1 1.206(2)
O3 C18 1.3808(19)
O3 C19 1.443(2)
N1 C11 1.470(2)
N1 C4 1.470(2)
N1 C3 1.476(2)
C1 C4 1.527(3)
C2 C5 1.516(2)
C2 C3 1.528(2)
C2 H2 1.0
C3 C12 1.529(2)
C3 H3 1.0
C4 C13 1.527(2)
C4 H4 1.0
C5 C6 1.392(3)
C5 C10 1.394(3)
C6 C7 1.394(3)
C6 H6 0.95
C7 C8 1.390(3)
C7 H7 0.95
C8 C9 1.386(3)
C8 H8 0.95
C9 C10 1.394(3)
C9 H9 0.95
C10 H10 0.95
C11 H11A 0.98
C11 H11B 0.98
C11 H11C 0.98
C12 H12A 0.98
C12 H12B 0.98
C12 H12C 0.98
C13 C15 1.387(2)
C13 C14 1.400(2)
C14 C16 1.389(2)
C14 H14 0.95
C15 C17 1.405(2)
C15 H15 0.95
C16 C18 1.399(2)
C16 H16 0.95
C17 C18 1.392(2)
C17 H17 0.95
C19 C20 1.506(2)
C19 H19A 0.99
C19 H19B 0.99
C20 C21 1.390(2)
C20 C25 1.397(2)
C21 C22 1.395(3)
C21 H21 0.95
C22 C23 1.390(3)
C22 H22 0.95
C23 C24 1.393(3)
C23 H23 0.95
C24 C25 1.396(2)
C24 H24 0.95
C25 H25 0.95

loop_
_geom_torsion_atom_site_label_1
_geom_torsion_atom_site_label_2
_geom_torsion_atom_site_label_3
_geom_torsion_atom_site_label_4
_geom_torsion
C2 O1 C1 O2 -176.85(17)
C2 O1 C1 C4 1.3(2)
C1 O1 C2 C5 148.16(16)
C1 O1 C2 C3 24.3(2)
C11 N1 C3 C2 -172.00(15)
C4 N1 C3 C2 66.09(17)
C11 N1 C3 C12 -52.2(2)
C4 N1 C3 C12 -174.11(15)
O1 C2 C3 N1 -57.09(18)
C5 C2 C3 N1 -176.07(14)
O1 C2 C3 C12 -177.99(13)
C5 C2 C3 C12 63.04(19)
C11 N1 C4 C1 -165.30(15)
C3 N1 C4 C1 -40.94(19)
C11 N1 C4 C13 72.38(17)
C3 N1 C4 C13 -163.26(14)
O2 C1 C4 N1 -175.25(18)
O1 C1 C4 N1 6.6(2)
O2 C1 C4 C13 -51.8(2)
O1 C1 C4 C13 130.00(17)
O1 C2 C5 C6 -39.6(2)
C3 C2 C5 C6 82.3(2)
O1 C2 C5 C10 142.20(16)
C3 C2 C5 C10 -95.9(2)
C10 C5 C6 C7 0.9(3)
C2 C5 C6 C7 -177.34(17)
C5 C6 C7 C8 -0.4(3)
C6 C7 C8 C9 -0.4(3)
C7 C8 C9 C10 0.7(3)
C8 C9 C10 C5 -0.2(3)
C6 C5 C10 C9 -0.6(3)
C2 C5 C10 C9 177.62(17)
N1 C4 C13 C15 -128.75(17)
C1 C4 C13 C15 105.51(19)
N1 C4 C13 C14 52.3(2)
C1 C4 C13 C14 -73.4(2)
C15 C13 C14 C16 -0.1(3)
C4 C13 C14 C16 178.82(15)
C14 C13 C15 C17 0.6(3)
C4 C13 C15 C17 -178.28(16)
C13 C14 C16 C18 -0.7(3)
C13 C15 C17 C18 -0.3(3)
C19 O3 C18 C17 -4.4(2)
C19 O3 C18 C16 176.17(15)
C15 C17 C18 O3 179.98(15)
C15 C17 C18 C16 -0.6(3)
C14 C16 C18 O3 -179.41(15)
C14 C16 C18 C17 1.1(3)
C18 O3 C19 C20 -176.59(14)
O3 C19 C20 C21 100.47(18)
O3 C19 C20 C25 -82.28(19)
C25 C20 C21 C22 -1.6(3)
C19 C20 C21 C22 175.67(17)
C20 C21 C22 C23 -0.7(3)
C21 C22 C23 C24 2.1(3)
C22 C23 C24 C25 -1.3(3)
C23 C24 C25 C20 -1.0(3)
C21 C20 C25 C24 2.5(2)
C19 C20 C25 C24 -174.81(15)
